data_7202772
loop_
_publ_author_name
'Kumar, D. Krishna'
'Das, Amitava'
'Dastidar, Parthasarathi'

_publ_section_title
;
 Supramolecular structural diversities in the metal?organic frameworks
 derived from pyridylamide ligands: studying the effects of ligating
 topologies, hydrogen bonding backbone of the ligands and counter
 anions
;
_journal_issue 7
_journal_name_full CrystEngComm
_journal_page_first 548
_journal_paper_doi 10.1039/b701782k
_journal_volume 9
_journal_year 2007
_chemical_formula_sum 'C22 H18 Cd N8 O8'
_chemical_formula_weight 634.84
_chemical_name_systematic
;
?
;
_space_group_IT_number 14
_symmetry_cell_setting monoclinic
_symmetry_space_group_name_Hall '-P 2ybc'
_symmetry_space_group_name_H-M 'P 1 21/c 1'
_atom_sites_solution_hydrogens geom
_atom_sites_solution_primary direct
_atom_sites_solution_secondary difmap
_audit_creation_method SHELXL-97
_cell_angle_alpha 90.00
_cell_angle_beta 124.862(4)
_cell_angle_gamma 90.00
_cell_formula_units_Z 4
_cell_length_a 10.2806(10)
_cell_length_b 22.399(2)
_cell_length_c 15.2443(11)
_cell_measurement_temperature 100(2)
_cell_volume 2880.4(5)
_computing_cell_refinement 'BRUKER AXS SMART 3'
_computing_data_collection 'BRUKER AXS SMART 3'
_computing_data_reduction 'BRUKER AXS SAINT'
_computing_molecular_graphics 'BRUKER SHELXLTL'
_computing_publication_material 'MERCURY 1.4'
_computing_structure_refinement 'SHELXL-97 (Sheldrick, 1997)'
_computing_structure_solution 'SHELXS-97 (Sheldrick, 1990)'
_diffrn_ambient_temperature 100(2)
_diffrn_detector_area_resol_mean 3
_diffrn_measured_fraction_theta_full 0.945
_diffrn_measured_fraction_theta_max 0.945
_diffrn_measurement_device_type 'BRUKER SMART CCD AREA DETECTOR'
_diffrn_measurement_method 'PHI-OMEGA SCAN'
_diffrn_radiation_monochromator graphite
_diffrn_radiation_source 'fine-focus sealed tube'
_diffrn_radiation_type MoK\a
_diffrn_radiation_wavelength 0.71073
_diffrn_reflns_av_R_equivalents 0.0439
_diffrn_reflns_av_sigmaI/netI 0.0596
_diffrn_reflns_limit_h_max 12
_diffrn_reflns_limit_h_min -13
_diffrn_reflns_limit_k_max 27
_diffrn_reflns_limit_k_min -29
_diffrn_reflns_limit_l_max 19
_diffrn_reflns_limit_l_min -20
_diffrn_reflns_number 17290
_diffrn_reflns_theta_full 28.27
_diffrn_reflns_theta_max 28.27
_diffrn_reflns_theta_min 1.82
_exptl_absorpt_coefficient_mu 0.814
_exptl_absorpt_correction_T_max 0.9682
_exptl_absorpt_correction_T_min 0.7923
_exptl_absorpt_correction_type multi-scan
_exptl_absorpt_process_details SADABS
_exptl_crystal_colour COLORLESS
_exptl_crystal_density_diffrn 1.464
_exptl_crystal_density_method 'not measured'
_exptl_crystal_description PLATE
_exptl_crystal_F_000 1272
_exptl_crystal_size_max 0.30
_exptl_crystal_size_mid 0.18
_exptl_crystal_size_min 0.04
_refine_diff_density_max 0.983
_refine_diff_density_min -2.854
_refine_diff_density_rms 0.186
_refine_ls_extinction_method none
_refine_ls_goodness_of_fit_ref 1.289
_refine_ls_hydrogen_treatment constr
_refine_ls_matrix_type full
_refine_ls_number_parameters 352
_refine_ls_number_reflns 6754
_refine_ls_number_restraints 0
_refine_ls_restrained_S_all 1.289
_refine_ls_R_factor_all 0.0982
_refine_ls_R_factor_gt 0.0871
_refine_ls_shift/su_max 0.000
_refine_ls_shift/su_mean 0.000
_refine_ls_structure_factor_coef Fsqd
_refine_ls_weighting_details 'calc w=1/[\s^2^(Fo^2^)+(0.0308P)^2^+40.5415P] where P=(Fo^2^+2Fc^2^)/3'
_refine_ls_weighting_scheme calc
_refine_ls_wR_factor_gt 0.1957
_refine_ls_wR_factor_ref 0.1996
_reflns_number_gt 5811
_reflns_number_total 6754
_reflns_threshold_expression >2sigma(I)
_cod_data_source_file b701782k.txt
_cod_data_source_block kb540c1m
_cod_depositor_comments
;
The following automatic conversions were performed:
'_symmetry_cell_setting' value 'MONOCLINIC' changed to 'monoclinic'
according to '/home/saulius/struct/CIF-dictionaries/cif_core.dic'
dictionary named 'cif_core.dic' version 2.4.1 from
2010-06-29.

'_exptl_absorpt_correction_type' value 'MULTI-SCAN' changed
to 'multi-scan' according to
'/home/saulius/struct/CIF-dictionaries/cif_core.dic' dictionary named
'cif_core.dic' version 2.4.1 from 2010-06-29.

Automatic conversion script
Id: cif_fix_enum 1527 2010-12-29 10:47:43Z saulius 
;
_cod_original_cell_volume 2880.4(4)
_cod_original_sg_symbol_H-M P2(1)/c
_cod_database_code 7202772

loop_
_symmetry_equiv_pos_as_xyz
'x, y, z'
'-x, y+1/2, -z+1/2'
'-x, -y, -z'
'x, -y-1/2, z-1/2'

loop_
_atom_site_label
_atom_site_type_symbol
_atom_site_fract_x
_atom_site_fract_y
_atom_site_fract_z
_atom_site_U_iso_or_equiv
_atom_site_adp_type
_atom_site_occupancy
_atom_site_symmetry_multiplicity
_atom_site_calc_flag
_atom_site_refinement_flags
_atom_site_disorder_assembly
_atom_site_disorder_group
Cd1 Cd 0.57747(6) 0.19124(2) -0.04825(4) 0.01237(15) Uani 1 1 d . . .
N1 N 1.3184(7) 0.1768(3) 0.7918(5) 0.0130(12) Uani 1 1 d . . .
C2 C 1.2024(9) 0.1582(4) 0.8020(6) 0.0186(16) Uani 1 1 d . . .
H2 H 1.2279 0.1532 0.8720 0.022 Uiso 1 1 calc R . .
C3 C 1.0498(9) 0.1461(4) 0.7168(6) 0.0229(17) Uani 1 1 d . . .
H3 H 0.9714 0.1338 0.7275 0.028 Uiso 1 1 calc R . .
C4 C 1.0140(9) 0.1526(3) 0.6147(6) 0.0179(15) Uani 1 1 d . . .
H4 H 0.9100 0.1444 0.5539 0.021 Uiso 1 1 calc R . .
C5 C 1.1292(9) 0.1709(3) 0.6019(6) 0.0149(14) Uani 1 1 d . . .
C6 C 1.2805(9) 0.1828(3) 0.6933(6) 0.0161(14) Uani 1 1 d . . .
H6A H 1.3602 0.1958 0.6844 0.019 Uiso 1 1 calc R . .
N7 N 1.1096(7) 0.1795(3) 0.5030(5) 0.0147(12) Uani 1 1 d . . .
H7 H 1.1881 0.1967 0.5047 0.018 Uiso 1 1 calc R . .
C8 C 0.9787(8) 0.1633(3) 0.4045(5) 0.0125(13) Uani 1 1 d . . .
O9 O 0.8602(6) 0.1409(3) 0.3917(4) 0.0207(12) Uani 1 1 d . . .
C10 C 0.9885(8) 0.1741(3) 0.3112(5) 0.0104(13) Uani 1 1 d . . .
C11 C 0.8429(9) 0.1802(3) 0.2124(6) 0.0138(14) Uani 1 1 d . . .
H11 H 0.7483 0.1770 0.2094 0.017 Uiso 1 1 calc R . .
N12 N 0.8317(7) 0.1903(3) 0.1220(5) 0.0158(12) Uani 1 1 d . . .
C13 C 0.9669(9) 0.1941(4) 0.1280(6) 0.0174(14) Uani 1 1 d . . .
H13 H 0.9598 0.2013 0.0640 0.021 Uiso 1 1 calc R . .
C14 C 1.1159(10) 0.1880(4) 0.2222(7) 0.0261(18) Uani 1 1 d . . .
H14 H 1.2090 0.1911 0.2234 0.031 Uiso 1 1 calc R . .
C15 C 1.1243(9) 0.1772(3) 0.3144(6) 0.0162(15) Uani 1 1 d . . .
H15 H 1.2246 0.1718 0.3803 0.019 Uiso 1 1 calc R . .
N16 N 0.4233(8) -0.2056(3) -0.4549(5) 0.0139(12) Uani 1 1 d . . .
C17 C 0.3884(9) -0.1788(3) -0.5453(6) 0.0151(15) Uani 1 1 d . . .
H17 H 0.3541 -0.2024 -0.6067 0.018 Uiso 1 1 calc R . .
C18 C 0.4017(10) -0.1178(3) -0.5502(6) 0.0203(16) Uani 1 1 d . . .
H18 H 0.3759 -0.0992 -0.6143 0.024 Uiso 1 1 calc R . .
C19 C 0.4537(12) -0.0840(4) -0.4593(8) 0.027(2) Uani 1 1 d . . .
H19A H 0.4739 -0.0426 -0.4589 0.033 Uiso 1 1 calc R . .
C20 C 0.4764(10) -0.1104(4) -0.3687(6) 0.0200(16) Uani 1 1 d . . .
C21 C 0.4644(9) -0.1718(3) -0.3708(6) 0.0154(14) Uani 1 1 d . . .
H21 H 0.4868 -0.1912 -0.3082 0.018 Uiso 1 1 calc R . .
N22 N 0.5200(10) -0.0808(3) -0.2746(5) 0.0258(16) Uani 1 1 d . . .
H22 H 0.5392 -0.1031 -0.2209 0.031 Uiso 1 1 calc R . .
C23 C 0.5354(14) -0.0208(4) -0.2585(7) 0.034(2) Uani 1 1 d . . .
O24 O 0.5139(12) 0.0158(3) -0.3250(6) 0.050(2) Uani 1 1 d . . .
C25 C 0.5881(13) -0.0004(4) -0.1488(7) 0.032(2) Uani 1 1 d . . .
C26 C 0.5645(11) 0.0597(4) -0.1401(7) 0.0240(18) Uani 1 1 d . . .
H26 H 0.5179 0.0838 -0.2024 0.029 Uiso 1 1 calc R . .
N27 N 0.6039(8) 0.0856(3) -0.0486(5) 0.0163(13) Uani 1 1 d . . .
C28 C 0.6673(11) 0.0506(3) 0.0392(6) 0.0238(18) Uani 1 1 d . . .
H28 H 0.6934 0.0681 0.1042 0.029 Uiso 1 1 calc R . .
C29 C 0.6951(13) -0.0092(4) 0.0375(8) 0.032(2) Uani 1 1 d . . .
H29 H 0.7446 -0.0323 0.1011 0.039 Uiso 1 1 calc R . .
C30 C 0.6494(15) -0.0353(4) -0.0592(8) 0.038(3) Uani 1 1 d . . .
H30 H 0.6606 -0.0772 -0.0632 0.046 Uiso 1 1 calc R . .
O31 O 0.7358(7) 0.1771(2) -0.1104(4) 0.0223(12) Uani 1 1 d . . .
N32 N 0.7322(8) 0.2055(3) -0.1845(5) 0.0166(13) Uani 1 1 d . . .
O33 O 0.6142(6) 0.2344(3) -0.2513(4) 0.0206(11) Uani 1 1 d . . .
O34 O 0.8497(7) 0.2023(2) -0.1869(5) 0.0251(13) Uani 1 1 d . . .
O35 O 0.4850(6) 0.1643(2) 0.0595(4) 0.0148(10) Uani 1 1 d . . .
N36 N 0.3876(7) 0.1981(3) 0.0623(5) 0.0123(12) Uani 1 1 d . . .
O37 O 0.3462(6) 0.2457(2) 0.0107(4) 0.0177(11) Uani 1 1 d . . .
O38 O 0.3341(7) 0.1811(2) 0.1141(4) 0.0190(11) Uani 1 1 d . . .

loop_
_atom_site_aniso_label
_atom_site_aniso_U_11
_atom_site_aniso_U_22
_atom_site_aniso_U_33
_atom_site_aniso_U_23
_atom_site_aniso_U_13
_atom_site_aniso_U_12
Cd1 0.0162(3) 0.0097(2) 0.0096(2) 0.0003(2) 0.00645(19) 0.0015(2)
N1 0.010(3) 0.012(3) 0.009(3) -0.001(2) 0.001(2) -0.003(2)
C2 0.019(4) 0.027(4) 0.014(4) -0.003(3) 0.011(3) -0.012(3)
C3 0.012(4) 0.041(5) 0.018(4) -0.006(3) 0.010(3) -0.007(3)
C4 0.018(4) 0.020(4) 0.018(4) -0.003(3) 0.012(3) -0.004(3)
C5 0.013(3) 0.019(3) 0.017(4) 0.000(3) 0.011(3) 0.002(3)
C6 0.020(4) 0.013(3) 0.021(4) 0.004(3) 0.014(3) 0.005(3)
N7 0.007(3) 0.024(3) 0.015(3) -0.001(2) 0.007(2) -0.005(2)
C8 0.004(3) 0.020(3) 0.009(3) 0.002(3) 0.001(3) 0.003(3)
O9 0.004(2) 0.044(3) 0.013(3) 0.000(2) 0.004(2) -0.006(2)
C10 0.010(3) 0.010(3) 0.009(3) 0.000(2) 0.004(3) 0.001(2)
C11 0.016(3) 0.015(3) 0.012(3) 0.003(3) 0.009(3) 0.004(3)
N12 0.022(3) 0.011(3) 0.014(3) -0.003(2) 0.011(3) 0.004(3)
C13 0.018(3) 0.023(4) 0.011(3) -0.004(3) 0.008(3) -0.006(3)
C14 0.021(4) 0.035(5) 0.022(4) -0.016(4) 0.012(3) -0.016(4)
C15 0.011(3) 0.020(4) 0.011(3) -0.004(3) 0.003(3) 0.002(3)
N16 0.015(3) 0.014(3) 0.013(3) 0.002(2) 0.008(2) 0.000(2)
C17 0.020(4) 0.017(4) 0.020(4) -0.005(3) 0.018(3) 0.000(3)
C18 0.031(4) 0.017(4) 0.021(4) 0.003(3) 0.019(4) -0.002(3)
C19 0.051(6) 0.012(4) 0.044(5) 0.004(3) 0.042(5) 0.013(4)
C20 0.028(4) 0.021(4) 0.018(4) -0.003(3) 0.018(4) -0.001(3)
C21 0.018(4) 0.016(3) 0.009(3) 0.000(3) 0.006(3) 0.000(3)
N22 0.053(5) 0.013(3) 0.016(3) -0.001(3) 0.023(3) -0.005(3)
C23 0.068(7) 0.016(4) 0.025(5) -0.001(3) 0.031(5) -0.004(4)
O24 0.119(7) 0.012(3) 0.032(4) -0.002(3) 0.051(5) -0.006(4)
C25 0.060(6) 0.016(4) 0.027(5) -0.006(3) 0.029(5) -0.006(4)
C26 0.039(5) 0.018(4) 0.025(4) 0.000(3) 0.024(4) -0.005(3)
N27 0.021(3) 0.015(3) 0.022(3) -0.001(3) 0.018(3) -0.002(2)
C28 0.050(5) 0.013(3) 0.016(4) -0.003(3) 0.023(4) -0.004(3)
C29 0.059(6) 0.017(4) 0.033(5) 0.000(4) 0.033(5) -0.002(4)
C30 0.082(8) 0.007(4) 0.037(5) -0.001(3) 0.041(6) 0.000(4)
O31 0.028(3) 0.024(3) 0.017(3) 0.003(2) 0.014(3) 0.003(2)
N32 0.022(3) 0.010(3) 0.012(3) -0.003(2) 0.006(3) -0.005(2)
O33 0.014(3) 0.027(3) 0.016(3) 0.005(2) 0.006(2) 0.005(2)
O34 0.022(3) 0.014(3) 0.048(4) 0.004(2) 0.025(3) 0.005(2)
O35 0.010(2) 0.019(3) 0.013(3) -0.001(2) 0.005(2) 0.006(2)
N36 0.012(3) 0.013(3) 0.012(3) -0.005(2) 0.006(2) -0.011(2)
O37 0.015(3) 0.017(3) 0.019(3) 0.006(2) 0.009(2) 0.007(2)
O38 0.027(3) 0.016(3) 0.020(3) -0.002(2) 0.016(2) -0.002(2)

loop_
_atom_type_symbol
_atom_type_description
_atom_type_scat_dispersion_real
_atom_type_scat_dispersion_imag
_atom_type_scat_source
C C 0.0033 0.0016 'International Tables Vol C Tables 4.2.6.8 and 6.1.1.4'
Cd Cd -0.8075 1.2024 'International Tables Vol C Tables 4.2.6.8 and 6.1.1.4'
N N 0.0061 0.0033 'International Tables Vol C Tables 4.2.6.8 and 6.1.1.4'
O O 0.0106 0.0060 'International Tables Vol C Tables 4.2.6.8 and 6.1.1.4'
H H 0.0000 0.0000 'International Tables Vol C Tables 4.2.6.8 and 6.1.1.4'

loop_
_geom_angle_atom_site_label_1
_geom_angle_atom_site_label_2
_geom_angle_atom_site_label_3
_geom_angle
_geom_angle_site_symmetry_1
_geom_angle_site_symmetry_3
_geom_angle_publ_flag
N16 Cd1 O31 99.0(2) 2_654 . ?
N16 Cd1 N27 174.2(2) 2_654 . ?
O31 Cd1 N27 75.89(19) . . ?
N16 Cd1 N1 98.2(2) 2_654 1_454 ?
O31 Cd1 N1 101.4(2) . 1_454 ?
N27 Cd1 N1 85.7(2) . 1_454 ?
N16 Cd1 O35 103.3(2) 2_654 . ?
O31 Cd1 O35 152.66(18) . . ?
N27 Cd1 O35 80.90(18) . . ?
N1 Cd1 O35 91.02(19) 1_454 . ?
N16 Cd1 N12 90.0(2) 2_654 . ?
O31 Cd1 N12 81.8(2) . . ?
N27 Cd1 N12 86.5(2) . . ?
N1 Cd1 N12 170.6(2) 1_454 . ?
O35 Cd1 N12 82.59(19) . . ?
C6 N1 C2 116.9(6) . . ?
C6 N1 Cd1 125.2(5) . 1_656 ?
C2 N1 Cd1 117.8(5) . 1_656 ?
N1 C2 C3 123.9(7) . . ?
N1 C2 H2 118.1 . . ?
C3 C2 H2 118.1 . . ?
C2 C3 C4 117.8(7) . . ?
C2 C3 H3 121.1 . . ?
C4 C3 H3 121.1 . . ?
C5 C4 C3 119.7(7) . . ?
C5 C4 H4 120.2 . . ?
C3 C4 H4 120.2 . . ?
C4 C5 C6 118.4(7) . . ?
C4 C5 N7 125.8(7) . . ?
C6 C5 N7 115.9(6) . . ?
N1 C6 C5 123.4(7) . . ?
N1 C6 H6A 118.3 . . ?
C5 C6 H6A 118.3 . . ?
C8 N7 C5 125.6(6) . . ?
C8 N7 H7 117.2 . . ?
C5 N7 H7 117.2 . . ?
O9 C8 N7 123.2(6) . . ?
O9 C8 C10 120.9(6) . . ?
N7 C8 C10 116.0(6) . . ?
C15 C10 C11 118.4(6) . . ?
C15 C10 C8 126.4(6) . . ?
C11 C10 C8 115.3(6) . . ?
N12 C11 C10 122.5(7) . . ?
N12 C11 H11 118.8 . . ?
C10 C11 H11 118.8 . . ?
C11 N12 C13 117.7(6) . . ?
C11 N12 Cd1 120.9(5) . . ?
C13 N12 Cd1 121.1(5) . . ?
N12 C13 C14 123.6(7) . . ?
N12 C13 H13 118.2 . . ?
C14 C13 H13 118.2 . . ?
C15 C14 C13 117.6(7) . . ?
C15 C14 H14 121.2 . . ?
C13 C14 H14 121.2 . . ?
C10 C15 C14 120.2(7) . . ?
C10 C15 H15 119.9 . . ?
C14 C15 H15 119.9 . . ?
C21 N16 C17 118.8(6) . . ?
C21 N16 Cd1 123.4(5) . 2_644 ?
C17 N16 Cd1 117.6(5) . 2_644 ?
N16 C17 C18 121.2(7) . . ?
N16 C17 H17 119.4 . . ?
C18 C17 H17 119.4 . . ?
C17 C18 C19 118.6(7) . . ?
C17 C18 H18 120.7 . . ?
C19 C18 H18 120.7 . . ?
C18 C19 C20 120.5(7) . . ?
C18 C19 H19A 119.7 . . ?
C20 C19 H19A 119.7 . . ?
C21 C20 C19 116.0(7) . . ?
C21 C20 N22 117.8(7) . . ?
C19 C20 N22 126.0(7) . . ?
N16 C21 C20 124.3(7) . . ?
N16 C21 H21 117.8 . . ?
C20 C21 H21 117.8 . . ?
C23 N22 C20 126.1(7) . . ?
C23 N22 H22 116.9 . . ?
C20 N22 H22 116.9 . . ?
O24 C23 N22 124.4(8) . . ?
O24 C23 C25 120.0(8) . . ?
N22 C23 C25 115.6(7) . . ?
C30 C25 C26 117.6(8) . . ?
C30 C25 C23 127.0(8) . . ?
C26 C25 C23 115.4(8) . . ?
N27 C26 C25 123.6(8) . . ?
N27 C26 H26 118.2 . . ?
C25 C26 H26 118.2 . . ?
C26 N27 C28 117.8(7) . . ?
C26 N27 Cd1 117.7(5) . . ?
C28 N27 Cd1 124.3(5) . . ?
N27 C28 C29 122.2(7) . . ?
N27 C28 H28 118.9 . . ?
C29 C28 H28 118.9 . . ?
C28 C29 C30 118.8(8) . . ?
C28 C29 H29 120.6 . . ?
C30 C29 H29 120.6 . . ?
C25 C30 C29 119.8(8) . . ?
C25 C30 H30 120.1 . . ?
C29 C30 H30 120.1 . . ?
N32 O31 Cd1 128.2(5) . . ?
O33 N32 O34 121.7(6) . . ?
O33 N32 O31 120.7(6) . . ?
O34 N32 O31 117.6(6) . . ?
N36 O35 Cd1 120.0(4) . . ?
O37 N36 O38 122.9(6) . . ?
O37 N36 O35 118.5(6) . . ?
O38 N36 O35 118.5(6) . . ?

loop_
_geom_bond_atom_site_label_1
_geom_bond_atom_site_label_2
_geom_bond_distance
_geom_bond_site_symmetry_2
_geom_bond_publ_flag
Cd1 N16 2.311(6) 2_654 ?
Cd1 O31 2.326(6) . ?
Cd1 N27 2.382(6) . ?
Cd1 N1 2.391(6) 1_454 ?
Cd1 O35 2.397(5) . ?
Cd1 N12 2.411(6) . ?
N1 C6 1.324(9) . ?
N1 C2 1.353(9) . ?
N1 Cd1 2.391(6) 1_656 ?
C2 C3 1.376(11) . ?
C2 H2 0.9500 . ?
C3 C4 1.388(11) . ?
C3 H3 0.9500 . ?
C4 C5 1.368(10) . ?
C4 H4 0.9500 . ?
C5 C6 1.398(11) . ?
C5 N7 1.416(9) . ?
C6 H6A 0.9500 . ?
N7 C8 1.373(9) . ?
N7 H7 0.8800 . ?
C8 O9 1.225(8) . ?
C8 C10 1.502(9) . ?
C10 C15 1.372(10) . ?
C10 C11 1.396(10) . ?
C11 N12 1.336(9) . ?
C11 H11 0.9500 . ?
N12 C13 1.342(9) . ?
C13 C14 1.383(11) . ?
C13 H13 0.9500 . ?
C14 C15 1.379(11) . ?
C14 H14 0.9500 . ?
C15 H15 0.9500 . ?
N16 C21 1.334(9) . ?
N16 C17 1.350(9) . ?
N16 Cd1 2.311(6) 2_644 ?
C17 C18 1.381(10) . ?
C17 H17 0.9500 . ?
C18 C19 1.390(11) . ?
C18 H18 0.9500 . ?
C19 C20 1.393(11) . ?
C19 H19A 0.9500 . ?
C20 C21 1.379(10) . ?
C20 N22 1.401(10) . ?
C21 H21 0.9500 . ?
N22 C23 1.360(10) . ?
N22 H22 0.8800 . ?
C23 O24 1.221(10) . ?
C23 C25 1.503(12) . ?
C25 C30 1.375(12) . ?
C25 C26 1.388(11) . ?
C26 N27 1.342(10) . ?
C26 H26 0.9500 . ?
N27 C28 1.354(10) . ?
C28 C29 1.374(11) . ?
C28 H28 0.9500 . ?
C29 C30 1.395(12) . ?
C29 H29 0.9500 . ?
C30 H30 0.9500 . ?
O31 N32 1.280(8) . ?
N32 O33 1.230(8) . ?
N32 O34 1.232(8) . ?
O35 N36 1.275(8) . ?
N36 O37 1.247(8) . ?
N36 O38 1.252(8) . ?

loop_
_geom_hbond_atom_site_label_D
_geom_hbond_atom_site_label_H
_geom_hbond_atom_site_label_A
_geom_hbond_distance_DH
_geom_hbond_distance_HA
_geom_hbond_distance_DA
_geom_hbond_angle_DHA
_geom_hbond_site_symmetry_A
N7 H7 O37 0.88 2.04 2.900(8) 166.5 4_666
N22 H22 O38 0.88 2.23 3.016(9) 148.4 3_655
C15 H15 O37 0.95 2.47 3.056(9) 120.1 4_666
C17 H17 O33 0.95 2.47 3.326(9) 149.7 3_654
C17 H17 O34 0.95 2.60 3.392(10) 141.3 3_654
C21 H21 O38 0.95 2.44 3.221(9) 139.2 3_655
C30 H30 O35 0.95 2.48 3.202(10) 132.7 3_655
C30 H30 O38 0.95 2.47 3.400(10) 167.6 3_655
